data_4338247
loop_
_publ_author_name
'Chitnis, Saurabh S.'
'Burford, Neil'
'McDonald, Robert'
'Ferguson, Michael J.'

_publ_section_title
;
 Prototypical Phosphine Complexes of Antimony(III).
;
_journal_issue 10
_journal_name_full 'Inorganic chemistry'
_journal_page_first 5359
_journal_page_last 5372
_journal_paper_doi 10.1021/ic500723y
_journal_volume 53
_journal_year 2014
_chemical_formula_moiety 'C6 H18 Cl P2 Sb, 2(C F3 O3 S)'
_chemical_formula_sum 'C8 H18 Cl F6 O6 P2 S2 Sb'
_chemical_formula_weight 607.48
_chemical_name_systematic
; 
 ? 
;
_space_group_IT_number 14
_symmetry_cell_setting monoclinic
_symmetry_space_group_name_Hall '-P 2yn'
_symmetry_space_group_name_H-M 'P 1 21/n 1'
_atom_sites_solution_hydrogens geom
_atom_sites_solution_primary direct
_atom_sites_solution_secondary difmap
_audit_creation_method SHELXL-97
_cell_angle_alpha 90.00
_cell_angle_beta 105.7092(6)
_cell_angle_gamma 90.00
_cell_formula_units_Z 4
_cell_length_a 13.5151(8)
_cell_length_b 11.4915(7)
_cell_length_c 13.9937(8)
_cell_measurement_reflns_used 6550
_cell_measurement_temperature 173(2)
_cell_measurement_theta_max 26.16
_cell_measurement_theta_min 2.33
_cell_volume 2092.2(2)
_computing_cell_refinement 'Bruker SAINT'
_computing_data_collection 'Bruker APEX2'
_computing_data_reduction 'Bruker SAINT'
_computing_molecular_graphics 'Bruker SHELXTL'
_computing_publication_material 'Bruker SHELXTL'
_computing_structure_refinement 'SHELXL-97 (Sheldrick, 2008)'
_computing_structure_solution 'DIRDIF-2008 (Beurskens et al., 2008)'
_diffrn_ambient_temperature 173(2)
_diffrn_measured_fraction_theta_full 0.995
_diffrn_measured_fraction_theta_max 0.995
_diffrn_measurement_device_type 'Bruker APEX-II CCD'
_diffrn_measurement_method '\w scans'
_diffrn_radiation_monochromator graphite
_diffrn_radiation_source 'fine-focus sealed tube'
_diffrn_radiation_type MoK\a
_diffrn_radiation_wavelength 0.71073
_diffrn_reflns_av_R_equivalents 0.0200
_diffrn_reflns_av_sigmaI/netI 0.0166
_diffrn_reflns_limit_h_max 17
_diffrn_reflns_limit_h_min -17
_diffrn_reflns_limit_k_max 14
_diffrn_reflns_limit_k_min -14
_diffrn_reflns_limit_l_max 18
_diffrn_reflns_limit_l_min -18
_diffrn_reflns_number 17950
_diffrn_reflns_theta_full 27.59
_diffrn_reflns_theta_max 27.59
_diffrn_reflns_theta_min 1.86
_exptl_absorpt_coefficient_mu 1.872
_exptl_absorpt_correction_T_max 0.7956
_exptl_absorpt_correction_T_min 0.4353
_exptl_absorpt_correction_type integration
_exptl_absorpt_process_details 'SADABS (Sheldrick, 2008)'
_exptl_crystal_colour colourless
_exptl_crystal_density_diffrn 1.929
_exptl_crystal_density_method 'not measured'
_exptl_crystal_description prism
_exptl_crystal_F_000 1192
_exptl_crystal_size_max 0.53
_exptl_crystal_size_mid 0.22
_exptl_crystal_size_min 0.13
_refine_diff_density_max 0.421
_refine_diff_density_min -0.380
_refine_diff_density_rms 0.060
_refine_ls_extinction_method none
_refine_ls_goodness_of_fit_ref 1.037
_refine_ls_hydrogen_treatment constr
_refine_ls_matrix_type full
_refine_ls_number_parameters 241
_refine_ls_number_reflns 4818
_refine_ls_number_restraints 0
_refine_ls_restrained_S_all 1.037
_refine_ls_R_factor_all 0.0195
_refine_ls_R_factor_gt 0.0175
_refine_ls_shift/su_max 0.002
_refine_ls_shift/su_mean 0.000
_refine_ls_structure_factor_coef Fsqd
_refine_ls_weighting_details 'calc w=1/[\s^2^(Fo^2^)+(0.0204P)^2^+1.0416P] where P=(Fo^2^+2Fc^2^)/3'
_refine_ls_weighting_scheme calc
_refine_ls_wR_factor_gt 0.0423
_refine_ls_wR_factor_ref 0.0434
_reflns_number_gt 4495
_reflns_number_total 4818
_reflns_threshold_expression I>2\s(I)
_cod_data_source_file ic500723y_si_014.cif
_cod_data_source_block vic1268
_cod_depositor_comments
;
The following automatic conversions were performed:

'_symmetry_cell_setting' value 'Monoclinic' changed to 'monoclinic'
according to
/usr/data/users/saulius/crontab/automatic-downloads/rss-feeds/ACS/lib/dictionaries/cif_core.dic
dictionary named 'cif_core.dic' version 2.4.2 from 2011-04-26.

Automatic conversion script
Id: cif_fix_values 2281 2013-09-26 08:29:07Z andrius 

 Adding full bibliography for 4338238--4338252.cif.
;
_cod_original_sg_symbol_H-M 'P 21/n'
_cod_database_code 4338247

loop_
_symmetry_equiv_pos_as_xyz
'x, y, z'
'-x+1/2, y+1/2, -z+1/2'
'-x, -y, -z'
'x-1/2, -y-1/2, z-1/2'

loop_
_atom_site_label
_atom_site_type_symbol
_atom_site_fract_x
_atom_site_fract_y
_atom_site_fract_z
_atom_site_U_iso_or_equiv
_atom_site_adp_type
_atom_site_occupancy
_atom_site_symmetry_multiplicity
_atom_site_calc_flag
_atom_site_refinement_flags
Sb Sb 0.120882(8) 0.483735(9) 0.400331(8) 0.01891(4) Uani 1 1 d .
Cl Cl 0.12181(3) 0.55419(4) 0.24284(3) 0.02830(9) Uani 1 1 d .
P1 P -0.00639(3) 0.32060(4) 0.31765(3) 0.02221(9) Uani 1 1 d .
P2 P 0.29676(3) 0.38312(4) 0.42313(3) 0.02103(9) Uani 1 1 d .
C1 C 0.03949(16) 0.17382(16) 0.31787(15) 0.0335(4) Uani 1 1 d .
H1A H -0.0186 0.1218 0.2900 0.040 Uiso 1 1 calc R
H1B H 0.0736 0.1501 0.3861 0.040 Uiso 1 1 calc R
H1C H 0.0885 0.1695 0.2776 0.040 Uiso 1 1 calc R
C2 C -0.10393(14) 0.31671(18) 0.38329(14) 0.0320(4) Uani 1 1 d .
H2A H -0.1387 0.3923 0.3771 0.038 Uiso 1 1 calc R
H2B H -0.0721 0.2999 0.4536 0.038 Uiso 1 1 calc R
H2C H -0.1541 0.2559 0.3549 0.038 Uiso 1 1 calc R
C3 C -0.06709(14) 0.35946(17) 0.19142(13) 0.0293(4) Uani 1 1 d .
H3A H -0.0174 0.3525 0.1521 0.035 Uiso 1 1 calc R
H3B H -0.0918 0.4399 0.1887 0.035 Uiso 1 1 calc R
H3C H -0.1253 0.3072 0.1644 0.035 Uiso 1 1 calc R
C4 C 0.37232(13) 0.43150(16) 0.54299(13) 0.0256(4) Uani 1 1 d .
H4A H 0.3385 0.4083 0.5938 0.031 Uiso 1 1 calc R
H4B H 0.3788 0.5164 0.5428 0.031 Uiso 1 1 calc R
H4C H 0.4408 0.3962 0.5577 0.031 Uiso 1 1 calc R
C5 C 0.35972(14) 0.43031(18) 0.33213(14) 0.0317(4) Uani 1 1 d .
H5A H 0.4304 0.4009 0.3498 0.038 Uiso 1 1 calc R
H5B H 0.3606 0.5155 0.3302 0.038 Uiso 1 1 calc R
H5C H 0.3225 0.4003 0.2667 0.038 Uiso 1 1 calc R
C6 C 0.30019(15) 0.22725(15) 0.42361(15) 0.0309(4) Uani 1 1 d .
H6A H 0.3718 0.2008 0.4437 0.037 Uiso 1 1 calc R
H6B H 0.2666 0.1981 0.3569 0.037 Uiso 1 1 calc R
H6C H 0.2640 0.1976 0.4705 0.037 Uiso 1 1 calc R
S1 S 0.14259(3) 0.32313(4) 0.64161(3) 0.02457(9) Uani 1 1 d .
F1 F 0.10026(15) 0.17613(18) 0.76626(12) 0.0890(6) Uani 1 1 d .
F2 F 0.1509(2) 0.09867(15) 0.64967(18) 0.1094(8) Uani 1 1 d .
F3 F -0.00021(15) 0.1677(2) 0.62122(14) 0.1033(8) Uani 1 1 d .
O1 O 0.13306(11) 0.31227(12) 0.53614(9) 0.0359(3) Uani 1 1 d .
O2 O 0.07484(12) 0.40704(15) 0.66505(12) 0.0482(4) Uani 1 1 d .
O3 O 0.24614(10) 0.32860(14) 0.70206(10) 0.0397(3) Uani 1 1 d .
C7 C 0.0957(2) 0.1836(2) 0.67157(19) 0.0564(7) Uani 1 1 d .
S2 S 0.33481(3) 0.74613(4) 0.43575(3) 0.02510(9) Uani 1 1 d .
F4 F 0.38351(12) 0.96132(11) 0.48695(10) 0.0523(4) Uani 1 1 d .
F5 F 0.22178(12) 0.93026(13) 0.43698(12) 0.0632(4) Uani 1 1 d .
F6 F 0.30693(12) 0.87324(12) 0.58115(9) 0.0555(4) Uani 1 1 d .
O4 O 0.25622(10) 0.67093(11) 0.45440(10) 0.0337(3) Uani 1 1 d .
O5 O 0.43704(11) 0.71733(13) 0.49244(13) 0.0455(4) Uani 1 1 d .
O6 O 0.32407(12) 0.77173(13) 0.33304(10) 0.0400(3) Uani 1 1 d .
C8 C 0.31036(16) 0.88482(17) 0.48822(15) 0.0339(4) Uani 1 1 d .

loop_
_atom_site_aniso_label
_atom_site_aniso_U_11
_atom_site_aniso_U_22
_atom_site_aniso_U_33
_atom_site_aniso_U_23
_atom_site_aniso_U_13
_atom_site_aniso_U_12
Sb 0.01878(6) 0.02000(6) 0.01816(6) -0.00204(4) 0.00538(4) -0.00049(4)
Cl 0.0310(2) 0.0308(2) 0.0230(2) 0.00595(16) 0.00715(17) -0.00253(17)
P1 0.0227(2) 0.0255(2) 0.0187(2) -0.00377(16) 0.00601(17) -0.00514(16)
P2 0.0196(2) 0.0227(2) 0.0208(2) -0.00012(16) 0.00548(16) 0.00156(16)
C1 0.0400(11) 0.0260(9) 0.0336(10) -0.0043(8) 0.0082(8) -0.0052(8)
C2 0.0272(10) 0.0453(11) 0.0254(9) -0.0095(8) 0.0106(7) -0.0117(8)
C3 0.0283(9) 0.0373(10) 0.0200(8) -0.0025(7) 0.0027(7) -0.0062(7)
C4 0.0221(8) 0.0286(9) 0.0234(9) 0.0011(7) 0.0017(7) 0.0006(7)
C5 0.0266(9) 0.0438(11) 0.0280(9) 0.0013(8) 0.0129(8) 0.0001(8)
C6 0.0305(10) 0.0232(9) 0.0370(10) -0.0038(8) 0.0058(8) 0.0050(7)
S1 0.0229(2) 0.0293(2) 0.0217(2) 0.00618(16) 0.00629(16) 0.00592(16)
F1 0.1090(15) 0.1073(15) 0.0513(9) 0.0369(9) 0.0229(10) -0.0358(12)
F2 0.170(2) 0.0318(9) 0.1371(19) 0.0148(10) 0.0604(17) 0.0061(11)
F3 0.0899(14) 0.1231(17) 0.0803(13) 0.0294(12) -0.0050(10) -0.0727(13)
O1 0.0469(8) 0.0394(8) 0.0218(7) 0.0036(6) 0.0096(6) -0.0052(6)
O2 0.0383(8) 0.0567(10) 0.0514(9) -0.0006(8) 0.0152(7) 0.0226(7)
O3 0.0248(7) 0.0610(10) 0.0309(7) 0.0124(7) 0.0035(6) 0.0076(6)
C7 0.0689(18) 0.0507(15) 0.0484(14) 0.0182(12) 0.0138(13) -0.0152(13)
S2 0.0243(2) 0.0208(2) 0.0313(2) -0.00264(16) 0.00951(17) -0.00178(15)
F4 0.0782(10) 0.0285(6) 0.0520(8) -0.0077(6) 0.0210(7) -0.0217(6)
F5 0.0604(9) 0.0508(8) 0.0720(10) -0.0065(7) 0.0066(8) 0.0299(7)
F6 0.0915(11) 0.0475(8) 0.0366(7) -0.0103(6) 0.0326(7) -0.0099(7)
O4 0.0335(7) 0.0300(7) 0.0385(8) -0.0025(6) 0.0116(6) -0.0112(5)
O5 0.0250(7) 0.0408(8) 0.0673(11) 0.0040(8) 0.0065(7) 0.0049(6)
O6 0.0553(9) 0.0372(8) 0.0324(7) -0.0059(6) 0.0203(7) -0.0073(7)
C8 0.0433(11) 0.0277(9) 0.0317(10) -0.0038(8) 0.0121(9) -0.0015(8)

loop_
_atom_type_symbol
_atom_type_description
_atom_type_scat_dispersion_real
_atom_type_scat_dispersion_imag
_atom_type_scat_source
C C 0.0033 0.0016 'International Tables Vol C Tables 4.2.6.8 and 6.1.1.4'
H H 0.0000 0.0000 'International Tables Vol C Tables 4.2.6.8 and 6.1.1.4'
O O 0.0106 0.0060 'International Tables Vol C Tables 4.2.6.8 and 6.1.1.4'
F F 0.0171 0.0103 'International Tables Vol C Tables 4.2.6.8 and 6.1.1.4'
P P 0.1023 0.0942 'International Tables Vol C Tables 4.2.6.8 and 6.1.1.4'
S S 0.1246 0.1234 'International Tables Vol C Tables 4.2.6.8 and 6.1.1.4'
Cl Cl 0.1484 0.1585 'International Tables Vol C Tables 4.2.6.8 and 6.1.1.4'
Sb Sb -0.5866 1.5461 'International Tables Vol C Tables 4.2.6.8 and 6.1.1.4'

loop_
_geom_angle_atom_site_label_1
_geom_angle_atom_site_label_2
_geom_angle_atom_site_label_3
_geom_angle
_geom_angle_site_symmetry_3
Cl Sb P2 91.812(15) .
Cl Sb P1 90.111(15) .
P2 Sb P1 102.026(15) .
Cl Sb O1 153.19(3) .
P2 Sb O1 73.09(3) .
P1 Sb O1 72.22(3) .
Cl Sb O4 79.59(3) .
P2 Sb O4 78.35(3) .
P1 Sb O4 169.70(3) .
O1 Sb O4 117.32(4) .
Cl Sb O2 77.71(3) 3_566
P2 Sb O2 168.77(3) 3_566
P1 Sb O2 74.28(4) 3_566
O1 Sb O2 114.87(5) 3_566
O4 Sb O2 103.36(5) 3_566
C3 P1 C1 107.54(9) .
C3 P1 C2 107.84(9) .
C1 P1 C2 106.01(10) .
C3 P1 Sb 109.32(6) .
C1 P1 Sb 119.38(7) .
C2 P1 Sb 106.21(6) .
C6 P2 C5 106.72(10) .
C6 P2 C4 107.33(9) .
C5 P2 C4 108.02(9) .
C6 P2 Sb 118.01(7) .
C5 P2 Sb 111.95(7) .
C4 P2 Sb 104.34(6) .
O3 S1 O2 114.90(10) .
O3 S1 O1 114.15(9) .
O2 S1 O1 113.94(9) .
O3 S1 C7 104.45(11) .
O2 S1 C7 104.95(12) .
O1 S1 C7 102.62(11) .
S1 O1 Sb 128.46(8) .
F3 C7 F1 107.6(2) .
F3 C7 F2 108.2(3) .
F1 C7 F2 108.2(2) .
F3 C7 S1 110.82(18) .
F1 C7 S1 111.5(2) .
F2 C7 S1 110.31(19) .
O5 S2 O6 114.99(10) .
O5 S2 O4 114.02(9) .
O6 S2 O4 115.02(9) .
O5 S2 C8 103.40(9) .
O6 S2 C8 104.12(9) .
O4 S2 C8 103.16(9) .
S2 O4 Sb 150.50(8) .
F6 C8 F5 107.77(18) .
F6 C8 F4 107.75(16) .
F5 C8 F4 107.40(17) .
F6 C8 S2 111.55(14) .
F5 C8 S2 111.26(14) .
F4 C8 S2 110.93(14) .

loop_
_geom_bond_atom_site_label_1
_geom_bond_atom_site_label_2
_geom_bond_distance
_geom_bond_site_symmetry_2
Sb Cl 2.3511(4) .
Sb P2 2.5843(4) .
Sb P1 2.5950(4) .
Sb O1 2.7114(13) .
Sb O4 2.7922(13) .
Sb O2 2.8459(14) 3_566
P1 C3 1.7911(18) .
P1 C1 1.7968(19) .
P1 C2 1.7997(18) .
P2 C6 1.7918(18) .
P2 C5 1.7962(18) .
P2 C4 1.7994(17) .
S1 O3 1.4273(14) .
S1 O2 1.4277(14) .
S1 O1 1.4518(13) .
S1 C7 1.814(2) .
F1 C7 1.313(3) .
F2 C7 1.314(3) .
F3 C7 1.310(3) .
S2 O5 1.4333(15) .
S2 O6 1.4353(15) .
S2 O4 1.4467(13) .
S2 C8 1.822(2) .
F4 C8 1.327(2) .
F5 C8 1.325(2) .
F6 C8 1.321(2) .

loop_
_geom_torsion_atom_site_label_1
_geom_torsion_atom_site_label_2
_geom_torsion_atom_site_label_3
_geom_torsion_atom_site_label_4
_geom_torsion
_geom_torsion_site_symmetry_1
Cl Sb P1 C3 -18.72(7) .
P2 Sb P1 C3 -110.60(7) .
O1 Sb P1 C3 -178.22(8) .
O4 Sb P1 C3 -19.60(19) .
O2 Sb P1 C3 58.47(8) 3_566
Cl Sb P1 C1 105.61(8) .
P2 Sb P1 C1 13.74(8) .
O1 Sb P1 C1 -53.89(8) .
O4 Sb P1 C1 104.73(19) .
O2 Sb P1 C1 -177.20(9) 3_566
Cl Sb P1 C2 -134.83(7) .
P2 Sb P1 C2 133.30(7) .
O1 Sb P1 C2 65.67(8) .
O4 Sb P1 C2 -135.71(18) .
O2 Sb P1 C2 -57.63(8) 3_566
Cl Sb P2 C6 -111.70(8) .
P1 Sb P2 C6 -21.20(8) .
O1 Sb P2 C6 45.78(8) .
O4 Sb P2 C6 169.32(8) .
O2 Sb P2 C6 -90.7(2) 3_566
Cl Sb P2 C5 12.77(7) .
P1 Sb P2 C5 103.27(7) .
O1 Sb P2 C5 170.24(8) .
O4 Sb P2 C5 -66.22(8) .
O2 Sb P2 C5 33.7(2) 3_566
Cl Sb P2 C4 129.34(6) .
P1 Sb P2 C4 -140.16(6) .
O1 Sb P2 C4 -73.18(7) .
O4 Sb P2 C4 50.36(7) .
O2 Sb P2 C4 150.3(2) 3_566
O3 S1 O1 Sb -89.41(12) .
O2 S1 O1 Sb 45.33(13) .
C7 S1 O1 Sb 158.21(12) .
Cl Sb O1 S1 169.10(5) .
P2 Sb O1 S1 111.00(10) .
P1 Sb O1 S1 -139.96(11) .
O4 Sb O1 S1 44.24(12) .
O2 Sb O1 S1 -77.50(11) 3_566
O3 S1 C7 F3 179.4(2) .
O2 S1 C7 F3 58.1(2) .
O1 S1 C7 F3 -61.2(2) .
O3 S1 C7 F1 59.5(2) .
O2 S1 C7 F1 -61.8(2) .
O1 S1 C7 F1 178.9(2) .
O3 S1 C7 F2 -60.8(2) .
O2 S1 C7 F2 177.9(2) .
O1 S1 C7 F2 58.6(2) .
O5 S2 O4 Sb -100.31(18) .
O6 S2 O4 Sb 35.6(2) .
C8 S2 O4 Sb 148.30(16) .
Cl Sb O4 S2 -32.59(16) .
P2 Sb O4 S2 61.47(17) .
P1 Sb O4 S2 -31.7(3) .
O1 Sb O4 S2 125.31(16) .
O2 Sb O4 S2 -107.16(17) 3_566
O5 S2 C8 F6 -66.01(17) .
O6 S2 C8 F6 173.47(14) .
O4 S2 C8 F6 53.03(16) .
O5 S2 C8 F5 173.61(15) .
O6 S2 C8 F5 53.09(17) .
O4 S2 C8 F5 -67.35(16) .
O5 S2 C8 F4 54.12(16) .
O6 S2 C8 F4 -66.40(16) .
O4 S2 C8 F4 173.16(14) .
